data_4069224
loop_
_publ_author_name
'Nakata, Norio'
'Uchiumi, Rei'
'Yoshino, Tomoharu'
'Ikeda, Takashige'
'Kamon, Hitomi'
'Ishii, Akihiko'

_publ_section_title
;
 Reactions of 9-Triptyceneselenol with Palladium(0) Complexes: Unexpected
 Formations of the Dinuclear Palladium(I) Complex
 [{Pd(PPh3)}2(\m-SeTrip)2] and Five-Membered Selenapalladacycle
 [Pd(\h2(C,Se)-Trip)(dppe)]
;
_journal_issue 7
_journal_name_full Organometallics
_journal_page_first 1981
_journal_paper_doi 10.1021/om900077d
_journal_volume 28
_journal_year 2009
_chemical_formula_moiety 'C46 H37 P2 Pd Se, C0.75 Cl1.5'
_chemical_formula_sum 'C46.75 H37 Cl1.5 P2 Pd Se'
_chemical_formula_weight 899.24
_chemical_name_common '2 (dppe)Pd(SeTrip)_0.75 CCl2'
_chemical_name_systematic
; 
 2 (dppe)Pd(SeTrip)_0.75 CH2Cl2
;
_space_group_IT_number 2
_symmetry_cell_setting triclinic
_symmetry_Int_Tables_number 2
_symmetry_space_group_name_Hall '-P 1'
_symmetry_space_group_name_H-M 'P -1'
_atom_sites_solution_hydrogens geom
_atom_sites_solution_primary direct
_atom_sites_solution_secondary difmap
_audit_creation_method SHELXL-97
_cell_angle_alpha 61.9030(10)
_cell_angle_beta 77.5200(10)
_cell_angle_gamma 66.9420(10)
_cell_formula_units_Z 4
_cell_length_a 14.2418(7)
_cell_length_b 17.8246(8)
_cell_length_c 18.6160(9)
_cell_measurement_temperature 103(2)
_cell_volume 3832.9(3)
_computing_cell_refinement 'Bruker SMART'
_computing_data_collection 'Bruker SMART'
_computing_data_reduction 'Bruker SMART'
_computing_molecular_graphics ORTEP
_computing_publication_material CIFTAB
_computing_structure_refinement 'SHELXL-97 (Sheldrick, 1997)'
_computing_structure_solution 'SHELXS-97 (Sheldrick, 1990)'
_diffrn_ambient_temperature 123(2)
_diffrn_measured_fraction_theta_full 0.997
_diffrn_measured_fraction_theta_max 0.997
_diffrn_measurement_device_type 'CCD area detector'
_diffrn_measurement_method 'phi and omega scans'
_diffrn_radiation_monochromator graphite
_diffrn_radiation_source 'fine-focus sealed tube'
_diffrn_radiation_type MoK\a
_diffrn_radiation_wavelength 0.71073
_diffrn_reflns_av_R_equivalents 0.0314
_diffrn_reflns_av_sigmaI/netI 0.0606
_diffrn_reflns_limit_h_max 17
_diffrn_reflns_limit_h_min -14
_diffrn_reflns_limit_k_max 21
_diffrn_reflns_limit_k_min -21
_diffrn_reflns_limit_l_max 21
_diffrn_reflns_limit_l_min -22
_diffrn_reflns_number 23550
_diffrn_reflns_theta_full 25.50
_diffrn_reflns_theta_max 25.50
_diffrn_reflns_theta_min 1.56
_exptl_absorpt_coefficient_mu 1.656
_exptl_absorpt_correction_T_max 0.9072
_exptl_absorpt_correction_T_min 0.5572
_exptl_absorpt_correction_type empirical
_exptl_crystal_colour yellow
_exptl_crystal_density_diffrn 1.558
_exptl_crystal_density_meas ?
_exptl_crystal_density_method 'not measured'
_exptl_crystal_description prism
_exptl_crystal_F_000 1812
_exptl_crystal_size_max 0.40
_exptl_crystal_size_mid 0.28
_exptl_crystal_size_min 0.06
_refine_diff_density_max 0.982
_refine_diff_density_min -0.681
_refine_diff_density_rms 0.103
_refine_ls_extinction_method none
_refine_ls_goodness_of_fit_ref 1.021
_refine_ls_hydrogen_treatment constr
_refine_ls_matrix_type full
_refine_ls_number_parameters 955
_refine_ls_number_reflns 14243
_refine_ls_number_restraints 0
_refine_ls_restrained_S_all 1.021
_refine_ls_R_factor_all 0.0604
_refine_ls_R_factor_gt 0.0422
_refine_ls_shift/su_max 0.002
_refine_ls_shift/su_mean 0.000
_refine_ls_structure_factor_coef Fsqd
_refine_ls_weighting_details 'calc w=1/[\s^2^(Fo^2^)+(0.0512P)^2^+0.0000P] where P=(Fo^2^+2Fc^2^)/3'
_refine_ls_weighting_scheme calc
_refine_ls_wR_factor_gt 0.0949
_refine_ls_wR_factor_ref 0.1040
_reflns_number_gt 10977
_reflns_number_total 14243
_reflns_threshold_expression >2sigma(I)
_cod_data_source_file om900077d_si_002.cif
_cod_data_source_block complex3
_cod_depositor_comments
;
The following automatic conversions were performed:

'_exptl_crystal_density_meas' value 'not measured' was changed to '?'
- the value is perceived as not measured.

Automatic conversion script
Id: cif_fix_values 3008 2015-01-20 13:52:24Z robertas 
;
_cod_original_sg_symbol_H-M P-1
_cod_original_formula_sum 'C46.75 H37 Cl1.50 P2 Pd Se'
_cod_database_code 4069224

loop_
_symmetry_equiv_pos_as_xyz
'x, y, z'
'-x, -y, -z'

loop_
_atom_site_label
_atom_site_type_symbol
_atom_site_fract_x
_atom_site_fract_y
_atom_site_fract_z
_atom_site_U_iso_or_equiv
_atom_site_adp_type
_atom_site_occupancy
_atom_site_symmetry_multiplicity
_atom_site_calc_flag
_atom_site_refinement_flags
Pd1 Pd 0.69276(2) 0.751515(19) 0.615621(17) 0.01762(8) Uani 1 1 d .
Se1 Se 0.74163(3) 0.75465(3) 0.48253(2) 0.02342(11) Uani 1 1 d .
C1 C 0.6307(3) 0.7223(2) 0.4710(2) 0.0186(8) Uani 1 1 d .
C2 C 0.5692(3) 0.6944(2) 0.5510(2) 0.0177(8) Uani 1 1 d .
C3 C 0.5841(3) 0.6981(2) 0.6209(2) 0.0191(8) Uani 1 1 d .
C4 C 0.5219(3) 0.6652(3) 0.6892(2) 0.0220(9) Uani 1 1 d .
H1 H 0.5296 0.6655 0.7384 0.026 Uiso 1 1 calc R
C5 C 0.4490(3) 0.6321(3) 0.6873(3) 0.0257(9) Uani 1 1 d .
H2 H 0.4098 0.6086 0.7354 0.031 Uiso 1 1 calc R
C6 C 0.4332(3) 0.6329(3) 0.6165(2) 0.0222(9) Uani 1 1 d .
H3 H 0.3827 0.6110 0.6154 0.027 Uiso 1 1 calc R
C7 C 0.4917(3) 0.6661(2) 0.5469(2) 0.0207(9) Uani 1 1 d .
C8 C 0.6679(3) 0.6432(2) 0.4466(2) 0.0187(8) Uani 1 1 d .
C9 C 0.7666(3) 0.5989(3) 0.4290(2) 0.0191(8) Uani 1 1 d .
H4 H 0.8213 0.6127 0.4354 0.023 Uiso 1 1 calc R
C10 C 0.7860(3) 0.5336(3) 0.4015(2) 0.0258(9) Uani 1 1 d .
H5 H 0.8542 0.5029 0.3891 0.031 Uiso 1 1 calc R
C11 C 0.7064(3) 0.5133(3) 0.3924(3) 0.0297(10) Uani 1 1 d .
H6 H 0.7198 0.4699 0.3722 0.036 Uiso 1 1 calc R
C12 C 0.6065(3) 0.5560(3) 0.4128(3) 0.0266(9) Uani 1 1 d .
H7 H 0.5519 0.5412 0.4075 0.032 Uiso 1 1 calc R
C13 C 0.5874(3) 0.6202(3) 0.4407(2) 0.0205(9) Uani 1 1 d .
C14 C 0.5528(3) 0.7980(3) 0.4074(2) 0.0195(8) Uani 1 1 d .
C15 C 0.5540(3) 0.8843(3) 0.3566(2) 0.0255(9) Uani 1 1 d .
H8 H 0.6069 0.9026 0.3595 0.031 Uiso 1 1 calc R
C16 C 0.4775(3) 0.9443(3) 0.3013(3) 0.0313(10) Uani 1 1 d .
H9 H 0.4788 1.0034 0.2659 0.038 Uiso 1 1 calc R
C17 C 0.4000(3) 0.9190(3) 0.2972(3) 0.0331(11) Uani 1 1 d .
H10 H 0.3482 0.9609 0.2590 0.040 Uiso 1 1 calc R
C18 C 0.3967(3) 0.8323(3) 0.3487(2) 0.0266(9) Uani 1 1 d .
H11 H 0.3429 0.8149 0.3462 0.032 Uiso 1 1 calc R
C19 C 0.4733(3) 0.7724(3) 0.4032(2) 0.0222(9) Uani 1 1 d .
C20 C 0.4834(3) 0.6747(3) 0.4630(2) 0.0204(8) Uani 1 1 d .
H12 H 0.4267 0.6565 0.4603 0.024 Uiso 1 1 calc R
P1 P 0.81592(8) 0.81068(7) 0.60707(6) 0.0183(2) Uani 1 1 d .
C21 C 0.8253(3) 0.7955(3) 0.7102(2) 0.0212(9) Uani 1 1 d .
H13 H 0.8611 0.7313 0.7454 0.025 Uiso 1 1 calc R
H14 H 0.8636 0.8322 0.7085 0.025 Uiso 1 1 calc R
C22 C 0.7160(3) 0.8263(3) 0.7430(2) 0.0224(9) Uani 1 1 d .
H15 H 0.6820 0.8916 0.7098 0.027 Uiso 1 1 calc R
H16 H 0.7163 0.8161 0.8000 0.027 Uiso 1 1 calc R
P2 P 0.64751(8) 0.76038(7) 0.73782(6) 0.0189(2) Uani 1 1 d .
C23 C 0.7764(3) 0.9327(3) 0.5503(2) 0.0216(9) Uani 1 1 d .
C24 C 0.6756(3) 0.9829(3) 0.5304(3) 0.0306(10) Uani 1 1 d .
H17 H 0.6283 0.9528 0.5416 0.037 Uiso 1 1 calc R
C25 C 0.6424(4) 1.0764(3) 0.4946(3) 0.0408(12) Uani 1 1 d .
H18 H 0.5727 1.1103 0.4821 0.049 Uiso 1 1 calc R
C26 C 0.7118(4) 1.1195(3) 0.4772(3) 0.0403(13) Uani 1 1 d .
H19 H 0.6896 1.1836 0.4521 0.048 Uiso 1 1 calc R
C27 C 0.8123(4) 1.0712(3) 0.4955(3) 0.0403(12) Uani 1 1 d .
H20 H 0.8595 1.1018 0.4829 0.048 Uiso 1 1 calc R
C28 C 0.8448(4) 0.9781(3) 0.5323(2) 0.0298(10) Uani 1 1 d .
H21 H 0.9145 0.9447 0.5454 0.036 Uiso 1 1 calc R
C29 C 0.9480(3) 0.7724(3) 0.5716(2) 0.0219(9) Uani 1 1 d .
C30 C 1.0291(3) 0.7345(3) 0.6218(3) 0.0281(10) Uani 1 1 d .
H22 H 1.0164 0.7242 0.6774 0.034 Uiso 1 1 calc R
C31 C 1.1284(3) 0.7117(3) 0.5910(3) 0.0331(10) Uani 1 1 d .
H23 H 1.1838 0.6853 0.6256 0.040 Uiso 1 1 calc R
C32 C 1.1476(3) 0.7269(3) 0.5108(3) 0.0345(11) Uani 1 1 d .
H24 H 1.2160 0.7118 0.4900 0.041 Uiso 1 1 calc R
C33 C 1.0679(3) 0.7641(3) 0.4604(3) 0.0347(11) Uani 1 1 d .
H25 H 1.0814 0.7740 0.4050 0.042 Uiso 1 1 calc R
C34 C 0.9679(3) 0.7872(3) 0.4905(3) 0.0278(10) Uani 1 1 d .
H26 H 0.9129 0.8133 0.4555 0.033 Uiso 1 1 calc R
C35 C 0.6950(3) 0.6523(3) 0.8254(2) 0.0219(9) Uani 1 1 d .
C36 C 0.7297(3) 0.5745(3) 0.8136(2) 0.0266(9) Uani 1 1 d .
H27 H 0.7204 0.5780 0.7629 0.032 Uiso 1 1 calc R
C37 C 0.7774(4) 0.4921(3) 0.8746(3) 0.0369(11) Uani 1 1 d .
H28 H 0.8017 0.4395 0.8654 0.044 Uiso 1 1 calc R
C38 C 0.7906(4) 0.4851(3) 0.9485(3) 0.0340(11) Uani 1 1 d .
H29 H 0.8233 0.4279 0.9905 0.041 Uiso 1 1 calc R
C39 C 0.7559(3) 0.5617(3) 0.9616(3) 0.0302(10) Uani 1 1 d .
H30 H 0.7648 0.5571 1.0128 0.036 Uiso 1 1 calc R
C40 C 0.7082(3) 0.6453(3) 0.9008(2) 0.0258(9) Uani 1 1 d .
H31 H 0.6845 0.6978 0.9102 0.031 Uiso 1 1 calc R
C41 C 0.5144(3) 0.8197(3) 0.7564(2) 0.0211(9) Uani 1 1 d .
C42 C 0.4746(3) 0.8204(3) 0.8310(3) 0.0301(10) Uani 1 1 d .
H32 H 0.5156 0.7838 0.8775 0.036 Uiso 1 1 calc R
C43 C 0.3746(3) 0.8747(3) 0.8382(3) 0.0349(11) Uani 1 1 d .
H33 H 0.3485 0.8758 0.8893 0.042 Uiso 1 1 calc R
C44 C 0.3139(3) 0.9263(3) 0.7726(3) 0.0347(11) Uani 1 1 d .
H34 H 0.2456 0.9626 0.7782 0.042 Uiso 1 1 calc R
C45 C 0.3523(3) 0.9257(3) 0.6980(3) 0.0342(11) Uani 1 1 d .
H35 H 0.3101 0.9611 0.6522 0.041 Uiso 1 1 calc R
C46 C 0.4527(3) 0.8731(3) 0.6900(3) 0.0327(10) Uani 1 1 d .
H36 H 0.4792 0.8738 0.6383 0.039 Uiso 1 1 calc R
Pd2 Pd 0.11803(2) 0.23052(2) 0.926439(17) 0.02042(8) Uani 1 1 d .
Se2 Se 0.16008(3) 0.22903(3) 1.04610(2) 0.02521(11) Uani 1 1 d .
C47 C 0.0278(3) 0.2358(3) 1.1066(2) 0.0217(9) Uani 1 1 d .
C48 C -0.0499(3) 0.2433(3) 1.0559(2) 0.0215(9) Uani 1 1 d .
C49 C -0.0300(3) 0.2467(2) 0.9769(2) 0.0187(8) Uani 1 1 d .
C50 C -0.1129(3) 0.2568(3) 0.9413(2) 0.0248(9) Uani 1 1 d .
H37 H -0.1036 0.2599 0.8880 0.030 Uiso 1 1 calc R
C51 C -0.2090(3) 0.2625(3) 0.9801(3) 0.0297(10) Uani 1 1 d .
H38 H -0.2631 0.2693 0.9529 0.036 Uiso 1 1 calc R
C52 C -0.2268(3) 0.2584(3) 1.0583(2) 0.0266(9) Uani 1 1 d .
H39 H -0.2922 0.2621 1.0850 0.032 Uiso 1 1 calc R
C53 C -0.1464(3) 0.2490(3) 1.0954(2) 0.0238(9) Uani 1 1 d .
C54 C 0.0291(3) 0.1534(3) 1.1884(2) 0.0226(9) Uani 1 1 d .
C55 C 0.1130(4) 0.0783(3) 1.2249(3) 0.0295(10) Uani 1 1 d .
H40 H 0.1790 0.0738 1.1993 0.035 Uiso 1 1 calc R
C56 C 0.0995(4) 0.0101(3) 1.2991(3) 0.0338(11) Uani 1 1 d .
H41 H 0.1568 -0.0414 1.3245 0.041 Uiso 1 1 calc R
C57 C 0.0050(4) 0.0158(3) 1.3364(3) 0.0361(11) Uani 1 1 d .
H42 H -0.0029 -0.0320 1.3872 0.043 Uiso 1 1 calc R
C58 C -0.0798(4) 0.0906(3) 1.3010(3) 0.0338(11) Uani 1 1 d .
H43 H -0.1455 0.0944 1.3272 0.041 Uiso 1 1 calc R
C59 C -0.0672(3) 0.1593(3) 1.2269(2) 0.0255(9) Uani 1 1 d .
C60 C -0.0218(3) 0.3175(3) 1.1261(2) 0.0229(9) Uani 1 1 d .
C61 C 0.0158(3) 0.3859(3) 1.1069(2) 0.0238(9) Uani 1 1 d .
H44 H 0.0795 0.3852 1.0776 0.029 Uiso 1 1 calc R
C62 C -0.0381(4) 0.4551(3) 1.1300(3) 0.0338(11) Uani 1 1 d .
H45 H -0.0104 0.5006 1.1175 0.041 Uiso 1 1 calc R
C63 C -0.1317(4) 0.4588(3) 1.1709(3) 0.0348(11) Uani 1 1 d .
H46 H -0.1681 0.5061 1.1872 0.042 Uiso 1 1 calc R
C64 C -0.1727(3) 0.3917(3) 1.1882(3) 0.0316(10) Uani 1 1 d .
H47 H -0.2380 0.3945 1.2150 0.038 Uiso 1 1 calc R
C65 C -0.1183(3) 0.3221(3) 1.1664(2) 0.0251(9) Uani 1 1 d .
C66 C -0.1514(3) 0.2454(3) 1.1799(2) 0.0268(10) Uani 1 1 d .
H48 H -0.2202 0.2486 1.2080 0.032 Uiso 1 1 calc R
P3 P 0.28551(8) 0.20253(7) 0.87302(6) 0.0246(2) Uani 1 1 d .
C67 C 0.2824(3) 0.2219(3) 0.7675(2) 0.0285(10) Uani 1 1 d .
H49 H 0.2610 0.2874 0.7313 0.034 Uiso 1 1 calc R
H50 H 0.3512 0.1926 0.7486 0.034 Uiso 1 1 calc R
C68 C 0.2075(3) 0.1826(3) 0.7645(3) 0.0299(10) Uani 1 1 d .
H51 H 0.2357 0.1159 0.7919 0.036 Uiso 1 1 calc R
H52 H 0.1961 0.2010 0.7071 0.036 Uiso 1 1 calc R
P4 P 0.08544(9) 0.22305(7) 0.81554(6) 0.0232(2) Uani 1 1 d .
C69 C 0.3682(3) 0.2635(3) 0.8621(2) 0.0265(9) Uani 1 1 d .
C70 C 0.4548(4) 0.2621(3) 0.8083(3) 0.0419(12) Uani 1 1 d .
H53 H 0.4711 0.2281 0.7778 0.050 Uiso 1 1 calc R
C71 C 0.5161(4) 0.3100(4) 0.7997(3) 0.0473(13) Uani 1 1 d .
H54 H 0.5745 0.3083 0.7636 0.057 Uiso 1 1 calc R
C72 C 0.4929(4) 0.3603(3) 0.8434(3) 0.0467(13) Uani 1 1 d .
H55 H 0.5358 0.3923 0.8380 0.056 Uiso 1 1 calc R
C73 C 0.4081(4) 0.3639(3) 0.8942(3) 0.0450(13) Uani 1 1 d .
H56 H 0.3918 0.3990 0.9238 0.054 Uiso 1 1 calc R
C74 C 0.3450(4) 0.3161(3) 0.9030(3) 0.0349(11) Uani 1 1 d .
H57 H 0.2854 0.3201 0.9378 0.042 Uiso 1 1 calc R
C75 C 0.3561(3) 0.0810(3) 0.9229(2) 0.0258(9) Uani 1 1 d .
C76 C 0.3060(4) 0.0264(3) 0.9861(3) 0.0343(11) Uani 1 1 d .
H58 H 0.2399 0.0530 1.0052 0.041 Uiso 1 1 calc R
C77 C 0.3522(4) -0.0667(3) 1.0211(3) 0.0400(12) Uani 1 1 d .
H59 H 0.3173 -0.1038 1.0634 0.048 Uiso 1 1 calc R
C78 C 0.4491(4) -0.1055(3) 0.9943(3) 0.0395(12) Uani 1 1 d .
H60 H 0.4809 -0.1693 1.0182 0.047 Uiso 1 1 calc R
C79 C 0.4995(4) -0.0516(3) 0.9331(3) 0.0363(11) Uani 1 1 d .
H61 H 0.5664 -0.0783 0.9151 0.044 Uiso 1 1 calc R
C80 C 0.4533(3) 0.0411(3) 0.8974(3) 0.0321(10) Uani 1 1 d .
H62 H 0.4886 0.0778 0.8551 0.038 Uiso 1 1 calc R
C81 C 0.0187(3) 0.3323(3) 0.7365(2) 0.0242(9) Uani 1 1 d .
C82 C 0.0011(3) 0.3418(3) 0.6613(2) 0.0273(10) Uani 1 1 d .
H63 H 0.0213 0.2902 0.6511 0.033 Uiso 1 1 calc R
C83 C -0.0457(3) 0.4268(3) 0.6016(3) 0.0321(11) Uani 1 1 d .
H64 H -0.0581 0.4330 0.5506 0.038 Uiso 1 1 calc R
C84 C -0.0744(3) 0.5017(3) 0.6154(3) 0.0379(12) Uani 1 1 d .
H65 H -0.1066 0.5596 0.5741 0.045 Uiso 1 1 calc R
C85 C -0.0565(3) 0.4935(3) 0.6903(3) 0.0323(11) Uani 1 1 d .
H66 H -0.0755 0.5457 0.6997 0.039 Uiso 1 1 calc R
C86 C -0.0110(3) 0.4090(3) 0.7503(3) 0.0257(9) Uani 1 1 d .
H67 H 0.0003 0.4029 0.8015 0.031 Uiso 1 1 calc R
C87 C 0.0235(4) 0.1439(3) 0.8336(2) 0.0303(10) Uani 1 1 d .
C88 C 0.0717(4) 0.0536(3) 0.8876(3) 0.0417(12) Uani 1 1 d .
H68 H 0.1342 0.0372 0.9105 0.050 Uiso 1 1 calc R
C89 C 0.0289(5) -0.0109(3) 0.9074(3) 0.0500(15) Uani 1 1 d .
H69 H 0.0629 -0.0721 0.9425 0.060 Uiso 1 1 calc R
C90 C -0.0634(5) 0.0131(4) 0.8764(3) 0.0492(15) Uani 1 1 d .
H70 H -0.0941 -0.0314 0.8922 0.059 Uiso 1 1 calc R
C91 C -0.1119(4) 0.1013(4) 0.8224(3) 0.0492(14) Uani 1 1 d .
H71 H -0.1745 0.1170 0.8001 0.059 Uiso 1 1 calc R
C92 C -0.0677(4) 0.1672(3) 0.8010(3) 0.0356(11) Uani 1 1 d .
H72 H -0.1005 0.2279 0.7642 0.043 Uiso 1 1 calc R
C93 C 0.6855(3) 0.4577(3) 0.6579(3) 0.0362(11) Uani 1 1 d .
H73 H 0.7204 0.5018 0.6217 0.043 Uiso 1 1 calc R
H74 H 0.6113 0.4913 0.6583 0.043 Uiso 1 1 calc R
Cl1 Cl 0.72874(9) 0.40555(9) 0.75591(7) 0.0420(3) Uani 1 1 d .
Cl2 Cl 0.70811(11) 0.37973(11) 0.61917(9) 0.0580(4) Uani 1 1 d .
C94 C 0.4669(13) 0.5465(11) 0.0055(10) 0.099(5) Uani 0.50 1 d P
Cl3 Cl 0.5312(8) 0.4591(7) 0.0855(6) 0.093(3) Uani 0.50 1 d P
Cl4 Cl 0.4631(8) 0.5561(6) -0.0787(6) 0.107(4) Uani 0.50 1 d P

loop_
_atom_site_aniso_label
_atom_site_aniso_U_11
_atom_site_aniso_U_22
_atom_site_aniso_U_33
_atom_site_aniso_U_23
_atom_site_aniso_U_13
_atom_site_aniso_U_12
Pd1 0.02053(16) 0.01940(16) 0.01481(15) -0.00801(12) 0.00023(12) -0.00819(13)
Se1 0.0286(2) 0.0327(2) 0.0179(2) -0.01326(18) 0.00483(18) -0.0191(2)
C1 0.018(2) 0.017(2) 0.020(2) -0.0077(17) 0.0014(17) -0.0075(17)
C2 0.0168(19) 0.0145(19) 0.020(2) -0.0078(16) 0.0002(16) -0.0037(16)
C3 0.021(2) 0.014(2) 0.020(2) -0.0051(16) 0.0005(17) -0.0071(17)
C4 0.022(2) 0.021(2) 0.021(2) -0.0089(17) 0.0001(17) -0.0063(18)
C5 0.022(2) 0.022(2) 0.025(2) -0.0055(18) 0.0038(18) -0.0076(18)
C6 0.017(2) 0.018(2) 0.031(2) -0.0101(18) 0.0001(18) -0.0068(17)
C7 0.020(2) 0.015(2) 0.023(2) -0.0060(17) -0.0027(17) -0.0032(17)
C8 0.023(2) 0.0115(19) 0.018(2) -0.0057(16) -0.0018(17) -0.0030(17)
C9 0.022(2) 0.018(2) 0.0144(19) -0.0031(16) -0.0021(16) -0.0081(17)
C10 0.021(2) 0.022(2) 0.030(2) -0.0132(19) 0.0019(19) -0.0035(18)
C11 0.038(3) 0.024(2) 0.034(3) -0.019(2) 0.001(2) -0.010(2)
C12 0.025(2) 0.027(2) 0.032(2) -0.015(2) -0.0039(19) -0.0091(19)
C13 0.022(2) 0.016(2) 0.023(2) -0.0075(17) -0.0038(17) -0.0054(17)
C14 0.022(2) 0.020(2) 0.0142(19) -0.0095(16) 0.0002(16) -0.0028(17)
C15 0.033(2) 0.022(2) 0.021(2) -0.0132(18) 0.0052(19) -0.0076(19)
C16 0.039(3) 0.023(2) 0.023(2) -0.0119(19) 0.009(2) -0.004(2)
C17 0.033(3) 0.027(2) 0.022(2) -0.0095(19) -0.008(2) 0.009(2)
C18 0.023(2) 0.030(2) 0.026(2) -0.018(2) -0.0024(18) -0.0004(19)
C19 0.023(2) 0.023(2) 0.022(2) -0.0155(18) -0.0007(18) -0.0029(18)
C20 0.018(2) 0.020(2) 0.025(2) -0.0106(17) -0.0072(17) -0.0037(17)
P1 0.0210(5) 0.0169(5) 0.0171(5) -0.0077(4) -0.0013(4) -0.0058(4)
C21 0.026(2) 0.020(2) 0.018(2) -0.0078(17) -0.0026(17) -0.0075(18)
C22 0.031(2) 0.020(2) 0.020(2) -0.0112(17) -0.0018(18) -0.0080(19)
P2 0.0219(5) 0.0182(5) 0.0167(5) -0.0082(4) 0.0000(4) -0.0063(4)
C23 0.029(2) 0.016(2) 0.017(2) -0.0093(17) -0.0009(18) -0.0023(18)
C24 0.033(2) 0.028(2) 0.025(2) -0.0120(19) -0.003(2) -0.003(2)
C25 0.041(3) 0.035(3) 0.029(3) -0.016(2) -0.010(2) 0.011(2)
C26 0.067(4) 0.018(2) 0.022(2) -0.0098(19) 0.002(2) -0.001(2)
C27 0.063(3) 0.026(3) 0.030(3) -0.010(2) 0.005(2) -0.019(3)
C28 0.039(3) 0.023(2) 0.026(2) -0.0097(19) 0.004(2) -0.013(2)
C29 0.028(2) 0.017(2) 0.026(2) -0.0120(17) 0.0052(18) -0.0126(18)
C30 0.028(2) 0.022(2) 0.028(2) -0.0102(19) -0.0044(19) -0.0010(19)
C31 0.025(2) 0.028(2) 0.040(3) -0.014(2) -0.007(2) 0.000(2)
C32 0.025(2) 0.038(3) 0.046(3) -0.028(2) 0.009(2) -0.008(2)
C33 0.038(3) 0.042(3) 0.034(3) -0.024(2) 0.011(2) -0.019(2)
C34 0.027(2) 0.032(2) 0.033(2) -0.018(2) -0.001(2) -0.013(2)
C35 0.023(2) 0.022(2) 0.017(2) -0.0067(17) 0.0039(17) -0.0093(18)
C36 0.032(2) 0.022(2) 0.022(2) -0.0075(18) -0.0052(19) -0.0049(19)
C37 0.047(3) 0.021(2) 0.039(3) -0.009(2) -0.010(2) -0.008(2)
C38 0.041(3) 0.028(3) 0.024(2) 0.000(2) -0.007(2) -0.014(2)
C39 0.032(2) 0.038(3) 0.019(2) -0.008(2) 0.0004(19) -0.016(2)
C40 0.029(2) 0.031(2) 0.018(2) -0.0106(19) -0.0005(18) -0.011(2)
C41 0.023(2) 0.019(2) 0.024(2) -0.0116(17) 0.0026(18) -0.0082(18)
C42 0.028(2) 0.034(3) 0.032(2) -0.018(2) 0.001(2) -0.009(2)
C43 0.035(3) 0.050(3) 0.032(3) -0.027(2) 0.012(2) -0.021(2)
C44 0.026(2) 0.035(3) 0.048(3) -0.025(2) 0.003(2) -0.008(2)
C45 0.035(3) 0.035(3) 0.033(3) -0.015(2) -0.005(2) -0.009(2)
C46 0.031(2) 0.031(3) 0.029(2) -0.013(2) -0.004(2) -0.003(2)
Pd2 0.02513(17) 0.01956(17) 0.01414(15) -0.00685(13) -0.00107(13) -0.00550(14)
Se2 0.0235(2) 0.0353(3) 0.0194(2) -0.01410(19) 0.00139(18) -0.01060(19)
C47 0.022(2) 0.025(2) 0.021(2) -0.0123(18) 0.0034(17) -0.0099(18)
C48 0.023(2) 0.019(2) 0.022(2) -0.0057(17) -0.0021(17) -0.0084(18)
C49 0.025(2) 0.0102(19) 0.018(2) -0.0058(16) 0.0014(17) -0.0051(17)
C50 0.036(2) 0.016(2) 0.022(2) -0.0065(17) -0.0039(19) -0.0084(19)
C51 0.030(2) 0.031(2) 0.030(2) -0.010(2) -0.009(2) -0.013(2)
C52 0.024(2) 0.028(2) 0.025(2) -0.0072(19) -0.0020(19) -0.0126(19)
C53 0.030(2) 0.021(2) 0.021(2) -0.0078(18) -0.0006(18) -0.0106(19)
C54 0.033(2) 0.023(2) 0.019(2) -0.0116(18) -0.0027(18) -0.0121(19)
C55 0.039(3) 0.028(2) 0.028(2) -0.016(2) -0.004(2) -0.010(2)
C56 0.049(3) 0.026(2) 0.022(2) -0.008(2) -0.011(2) -0.006(2)
C57 0.055(3) 0.030(3) 0.021(2) -0.005(2) -0.003(2) -0.018(2)
C58 0.045(3) 0.037(3) 0.024(2) -0.013(2) 0.002(2) -0.020(2)
C59 0.034(2) 0.028(2) 0.017(2) -0.0111(18) 0.0028(19) -0.014(2)
C60 0.024(2) 0.028(2) 0.018(2) -0.0112(18) -0.0018(17) -0.0066(19)
C61 0.029(2) 0.024(2) 0.019(2) -0.0075(18) -0.0033(18) -0.0102(19)
C62 0.041(3) 0.030(3) 0.035(3) -0.015(2) -0.005(2) -0.013(2)
C63 0.040(3) 0.030(3) 0.033(3) -0.020(2) -0.007(2) 0.000(2)
C64 0.029(2) 0.034(3) 0.027(2) -0.016(2) -0.001(2) -0.003(2)
C65 0.025(2) 0.030(2) 0.018(2) -0.0095(18) -0.0033(18) -0.0076(19)
C66 0.023(2) 0.031(2) 0.023(2) -0.0091(19) 0.0025(18) -0.011(2)
P3 0.0267(6) 0.0241(6) 0.0167(5) -0.0074(4) 0.0006(5) -0.0049(5)
C67 0.031(2) 0.030(2) 0.016(2) -0.0089(19) -0.0045(19) -0.001(2)
C68 0.035(2) 0.026(2) 0.021(2) -0.0138(19) -0.0027(19) 0.003(2)
P4 0.0321(6) 0.0193(6) 0.0158(5) -0.0076(4) -0.0028(5) -0.0053(5)
C69 0.026(2) 0.024(2) 0.021(2) -0.0073(18) 0.0024(18) -0.0044(19)
C70 0.041(3) 0.048(3) 0.035(3) -0.022(2) 0.014(2) -0.017(3)
C71 0.037(3) 0.056(4) 0.046(3) -0.022(3) 0.017(3) -0.022(3)
C72 0.036(3) 0.044(3) 0.063(4) -0.026(3) 0.017(3) -0.023(3)
C73 0.042(3) 0.045(3) 0.063(4) -0.036(3) 0.018(3) -0.024(3)
C74 0.034(3) 0.028(3) 0.035(3) -0.013(2) 0.012(2) -0.011(2)
C75 0.032(2) 0.023(2) 0.022(2) -0.0106(18) -0.0050(19) -0.0062(19)
C76 0.035(3) 0.026(2) 0.034(3) -0.011(2) -0.003(2) -0.004(2)
C77 0.048(3) 0.033(3) 0.033(3) -0.011(2) -0.005(2) -0.011(2)
C78 0.048(3) 0.026(3) 0.039(3) -0.012(2) -0.019(2) -0.001(2)
C79 0.034(3) 0.040(3) 0.034(3) -0.023(2) -0.007(2) 0.000(2)
C80 0.037(3) 0.034(3) 0.022(2) -0.013(2) -0.004(2) -0.006(2)
C81 0.024(2) 0.025(2) 0.018(2) -0.0059(18) 0.0046(18) -0.0100(19)
C82 0.024(2) 0.039(3) 0.022(2) -0.013(2) 0.0007(18) -0.014(2)
C83 0.022(2) 0.045(3) 0.017(2) -0.005(2) -0.0010(18) -0.010(2)
C84 0.025(2) 0.034(3) 0.027(2) 0.007(2) -0.001(2) -0.007(2)
C85 0.027(2) 0.022(2) 0.037(3) -0.006(2) 0.004(2) -0.008(2)
C86 0.026(2) 0.023(2) 0.024(2) -0.0076(18) -0.0013(18) -0.0073(19)
C87 0.051(3) 0.023(2) 0.022(2) -0.0127(19) 0.001(2) -0.015(2)
C88 0.068(4) 0.028(3) 0.032(3) -0.013(2) -0.004(3) -0.017(3)
C89 0.093(5) 0.032(3) 0.034(3) -0.017(2) 0.006(3) -0.031(3)
C90 0.085(4) 0.044(3) 0.039(3) -0.024(3) 0.017(3) -0.045(3)
C91 0.064(4) 0.058(4) 0.052(3) -0.039(3) 0.009(3) -0.032(3)
C92 0.053(3) 0.035(3) 0.029(2) -0.016(2) 0.000(2) -0.021(2)
C93 0.030(3) 0.031(3) 0.036(3) -0.007(2) -0.004(2) -0.007(2)
Cl1 0.0390(7) 0.0587(8) 0.0370(7) -0.0235(6) 0.0005(5) -0.0225(6)
Cl2 0.0634(9) 0.0841(11) 0.0524(8) -0.0482(8) 0.0073(7) -0.0314(8)
C94 0.117(13) 0.105(13) 0.068(9) -0.040(9) -0.051(10) -0.003(10)
Cl3 0.160(8) 0.122(6) 0.044(3) -0.043(4) 0.031(4) -0.102(6)
Cl4 0.099(5) 0.061(3) 0.085(7) -0.006(3) 0.021(4) 0.002(3)

loop_
_atom_type_symbol
_atom_type_description
_atom_type_scat_dispersion_real
_atom_type_scat_dispersion_imag
_atom_type_scat_source
C C 0.0033 0.0016 'International Tables Vol C Tables 4.2.6.8 and 6.1.1.4'
H H 0.0000 0.0000 'International Tables Vol C Tables 4.2.6.8 and 6.1.1.4'
P P 0.1023 0.0942 'International Tables Vol C Tables 4.2.6.8 and 6.1.1.4'
Cl Cl 0.1484 0.1585 'International Tables Vol C Tables 4.2.6.8 and 6.1.1.4'
Se Se -0.0929 2.2259 'International Tables Vol C Tables 4.2.6.8 and 6.1.1.4'
Pd Pd -0.9988 1.0072 'International Tables Vol C Tables 4.2.6.8 and 6.1.1.4'

loop_
_geom_angle_atom_site_label_1
_geom_angle_atom_site_label_2
_geom_angle_atom_site_label_3
_geom_angle
_geom_angle_site_symmetry_1
_geom_angle_site_symmetry_3
C3 Pd1 P2 96.90(11) . .
C3 Pd1 P1 178.70(11) . .
P2 Pd1 P1 84.39(4) . .
C3 Pd1 Se1 86.69(11) . .
P2 Pd1 Se1 175.14(3) . .
P1 Pd1 Se1 92.03(3) . .
C1 Se1 Pd1 98.40(11) . .
C2 C1 C14 105.4(3) . .
C2 C1 C8 106.9(3) . .
C14 C1 C8 104.4(3) . .
C2 C1 Se1 110.3(3) . .
C14 C1 Se1 115.3(2) . .
C8 C1 Se1 113.8(2) . .
C3 C2 C7 122.6(3) . .
C3 C2 C1 125.0(3) . .
C7 C2 C1 112.4(3) . .
C2 C3 C4 115.6(3) . .
C2 C3 Pd1 118.6(3) . .
C4 C3 Pd1 125.8(3) . .
C5 C4 C3 122.3(4) . .
C6 C5 C4 120.8(4) . .
C5 C6 C7 119.2(4) . .
C6 C7 C2 119.4(4) . .
C6 C7 C20 126.7(3) . .
C2 C7 C20 113.9(3) . .
C9 C8 C13 120.4(4) . .
C9 C8 C1 127.0(3) . .
C13 C8 C1 112.5(3) . .
C8 C9 C10 119.6(4) . .
C11 C10 C9 120.2(4) . .
C10 C11 C12 120.3(4) . .
C13 C12 C11 119.5(4) . .
C12 C13 C8 119.9(4) . .
C12 C13 C20 126.1(3) . .
C8 C13 C20 113.9(3) . .
C15 C14 C19 119.5(4) . .
C15 C14 C1 127.3(4) . .
C19 C14 C1 113.2(3) . .
C14 C15 C16 119.6(4) . .
C17 C16 C15 120.8(4) . .
C16 C17 C18 120.5(4) . .
C19 C18 C17 118.7(4) . .
C18 C19 C14 120.9(4) . .
C18 C19 C20 126.1(4) . .
C14 C19 C20 113.1(3) . .
C13 C20 C7 106.4(3) . .
C13 C20 C19 103.8(3) . .
C7 C20 C19 106.2(3) . .
C23 P1 C29 103.62(18) . .
C23 P1 C21 101.78(18) . .
C29 P1 C21 104.55(18) . .
C23 P1 Pd1 113.31(14) . .
C29 P1 Pd1 124.56(12) . .
C21 P1 Pd1 106.50(13) . .
C22 C21 P1 106.6(3) . .
C21 C22 P2 107.8(3) . .
C41 P2 C35 110.49(18) . .
C41 P2 C22 103.26(18) . .
C35 P2 C22 102.04(18) . .
C41 P2 Pd1 118.16(13) . .
C35 P2 Pd1 113.43(13) . .
C22 P2 Pd1 107.58(13) . .
C24 C23 C28 118.6(4) . .
C24 C23 P1 120.5(3) . .
C28 C23 P1 120.7(3) . .
C23 C24 C25 121.0(4) . .
C26 C25 C24 119.1(4) . .
C27 C26 C25 120.9(4) . .
C26 C27 C28 119.9(5) . .
C27 C28 C23 120.4(4) . .
C34 C29 C30 119.2(4) . .
C34 C29 P1 118.8(3) . .
C30 C29 P1 121.8(3) . .
C31 C30 C29 120.0(4) . .
C32 C31 C30 120.5(4) . .
C31 C32 C33 120.1(4) . .
C32 C33 C34 120.0(4) . .
C29 C34 C33 120.1(4) . .
C36 C35 C40 118.8(4) . .
C36 C35 P2 118.0(3) . .
C40 C35 P2 122.9(3) . .
C37 C36 C35 120.5(4) . .
C38 C37 C36 120.8(4) . .
C37 C38 C39 119.5(4) . .
C38 C39 C40 120.6(4) . .
C39 C40 C35 119.8(4) . .
C46 C41 C42 118.6(4) . .
C46 C41 P2 117.3(3) . .
C42 C41 P2 123.8(3) . .
C41 C42 C43 120.3(4) . .
C44 C43 C42 120.7(4) . .
C43 C44 C45 119.7(4) . .
C44 C45 C46 119.9(4) . .
C41 C46 C45 120.7(4) . .
C49 Pd2 P4 95.25(11) . .
C49 Pd2 P3 176.31(10) . .
P4 Pd2 P3 83.95(4) . .
C49 Pd2 Se2 86.47(11) . .
P4 Pd2 Se2 176.44(3) . .
P3 Pd2 Se2 94.14(3) . .
C47 Se2 Pd2 99.41(11) . .
C60 C47 C48 104.9(3) . .
C60 C47 C54 105.3(3) . .
C48 C47 C54 105.7(3) . .
C60 C47 Se2 115.3(3) . .
C48 C47 Se2 109.8(3) . .
C54 C47 Se2 115.0(3) . .
C53 C48 C49 122.2(4) . .
C53 C48 C47 112.7(3) . .
C49 C48 C47 125.1(3) . .
C50 C49 C48 115.2(4) . .
C50 C49 Pd2 125.7(3) . .
C48 C49 Pd2 119.0(3) . .
C49 C50 C51 123.0(4) . .
C50 C51 C52 120.9(4) . .
C53 C52 C51 117.8(4) . .
C52 C53 C48 120.9(4) . .
C52 C53 C66 125.6(4) . .
C48 C53 C66 113.5(3) . .
C55 C54 C59 119.7(4) . .
C55 C54 C47 127.4(4) . .
C59 C54 C47 112.9(4) . .
C56 C55 C54 119.4(4) . .
C57 C56 C55 120.8(4) . .
C56 C57 C58 120.8(4) . .
C59 C58 C57 118.9(4) . .
C58 C59 C54 120.5(4) . .
C58 C59 C66 125.7(4) . .
C54 C59 C66 113.8(3) . .
C61 C60 C65 118.6(4) . .
C61 C60 C47 127.7(4) . .
C65 C60 C47 113.6(3) . .
C62 C61 C60 120.7(4) . .
C63 C62 C61 120.7(4) . .
C62 C63 C64 119.2(4) . .
C65 C64 C63 120.1(4) . .
C64 C65 C60 120.6(4) . .
C64 C65 C66 126.8(4) . .
C60 C65 C66 112.7(4) . .
C65 C66 C59 105.7(3) . .
C65 C66 C53 105.5(3) . .
C59 C66 C53 105.9(3) . .
C69 P3 C67 101.69(19) . .
C69 P3 C75 108.46(19) . .
C67 P3 C75 102.42(19) . .
C69 P3 Pd2 125.08(14) . .
C67 P3 Pd2 107.73(14) . .
C75 P3 Pd2 108.99(14) . .
C68 C67 P3 108.4(3) . .
C67 C68 P4 109.8(3) . .
C87 P4 C81 108.6(2) . .
C87 P4 C68 102.5(2) . .
C81 P4 C68 103.67(19) . .
C87 P4 Pd2 117.59(14) . .
C81 P4 Pd2 113.94(14) . .
C68 P4 Pd2 109.02(14) . .
C74 C69 C70 118.2(4) . .
C74 C69 P3 120.7(3) . .
C70 C69 P3 121.1(3) . .
C71 C70 C69 120.4(5) . .
C70 C71 C72 120.4(4) . .
C73 C72 C71 119.9(5) . .
C72 C73 C74 120.3(5) . .
C69 C74 C73 120.9(4) . .
C80 C75 C76 119.0(4) . .
C80 C75 P3 123.0(3) . .
C76 C75 P3 117.8(3) . .
C77 C76 C75 120.2(4) . .
C78 C77 C76 120.0(5) . .
C79 C78 C77 119.9(5) . .
C78 C79 C80 120.3(4) . .
C79 C80 C75 120.5(4) . .
C82 C81 C86 119.2(4) . .
C82 C81 P4 121.9(3) . .
C86 C81 P4 118.8(3) . .
C83 C82 C81 119.9(4) . .
C84 C83 C82 120.6(4) . .
C83 C84 C85 120.3(4) . .
C86 C85 C84 119.3(4) . .
C85 C86 C81 120.7(4) . .
C92 C87 C88 119.5(4) . .
C92 C87 P4 124.6(3) . .
C88 C87 P4 115.9(4) . .
C89 C88 C87 120.3(5) . .
C88 C89 C90 120.0(5) . .
C89 C90 C91 120.8(5) . .
C90 C91 C92 119.4(5) . .
C87 C92 C91 120.0(5) . .
Cl1 C93 Cl2 111.8(3) . .
Cl4 C94 C94 66.8(10) . 2_665
Cl4 C94 Cl3 130.1(12) . .
C94 C94 Cl3 63.4(9) 2_665 .
Cl4 C94 Cl4 119.7(10) . 2_665
C94 C94 Cl4 52.9(9) 2_665 2_665
Cl3 C94 Cl4 10.7(6) . 2_665
Cl4 C94 Cl3 8.1(7) . 2_665
C94 C94 Cl3 59.0(9) 2_665 2_665
Cl3 C94 Cl3 122.4(10) . 2_665
Cl4 C94 Cl3 111.9(10) 2_665 2_665
Cl4 Cl3 C94 97(3) 2_665 .
Cl4 Cl3 C94 41(3) 2_665 2_665
C94 Cl3 C94 57.6(10) . 2_665
Cl3 Cl4 C94 131(4) 2_665 .
Cl3 Cl4 C94 72(3) 2_665 2_665
C94 Cl4 C94 60.3(10) . 2_665

loop_
_geom_bond_atom_site_label_1
_geom_bond_atom_site_label_2
_geom_bond_distance
_geom_bond_site_symmetry_2
Pd1 C3 2.077(4) .
Pd1 P2 2.2891(10) .
Pd1 P1 2.3204(10) .
Pd1 Se1 2.4043(5) .
Se1 C1 1.962(4) .
C1 C2 1.521(5) .
C1 C14 1.531(5) .
C1 C8 1.546(5) .
C2 C3 1.398(5) .
C2 C7 1.410(5) .
C3 C4 1.400(5) .
C4 C5 1.395(5) .
C5 C6 1.375(6) .
C6 C7 1.386(5) .
C7 C20 1.523(5) .
C8 C9 1.372(5) .
C8 C13 1.399(5) .
C9 C10 1.393(5) .
C10 C11 1.381(6) .
C11 C12 1.392(6) .
C12 C13 1.382(5) .
C13 C20 1.515(5) .
C14 C15 1.380(5) .
C14 C19 1.404(5) .
C15 C16 1.387(6) .
C16 C17 1.374(6) .
C17 C18 1.397(6) .
C18 C19 1.381(6) .
C19 C20 1.529(5) .
P1 C23 1.816(4) .
P1 C29 1.822(4) .
P1 C21 1.836(4) .
C21 C22 1.527(5) .
C22 P2 1.841(4) .
P2 C41 1.822(4) .
P2 C35 1.823(4) .
C23 C24 1.382(6) .
C23 C28 1.392(6) .
C24 C25 1.384(6) .
C25 C26 1.376(7) .
C26 C27 1.369(7) .
C27 C28 1.379(6) .
C29 C34 1.388(6) .
C29 C30 1.388(6) .
C30 C31 1.384(6) .
C31 C32 1.369(6) .
C32 C33 1.376(6) .
C33 C34 1.388(6) .
C35 C36 1.386(5) .
C35 C40 1.396(5) .
C36 C37 1.374(6) .
C37 C38 1.369(6) .
C38 C39 1.379(6) .
C39 C40 1.383(6) .
C41 C46 1.383(6) .
C41 C42 1.387(6) .
C42 C43 1.393(6) .
C43 C44 1.363(6) .
C44 C45 1.383(6) .
C45 C46 1.391(6) .
Pd2 C49 2.082(4) .
Pd2 P4 2.2840(11) .
Pd2 P3 2.3318(11) .
Pd2 Se2 2.4147(5) .
Se2 C47 1.966(4) .
C47 C60 1.528(5) .
C47 C48 1.534(5) .
C47 C54 1.536(5) .
C48 C53 1.402(6) .
C48 C49 1.412(5) .
C49 C50 1.387(5) .
C50 C51 1.392(6) .
C51 C52 1.394(6) .
C52 C53 1.378(5) .
C53 C66 1.529(6) .
C54 C55 1.387(6) .
C54 C59 1.392(6) .
C55 C56 1.382(6) .
C56 C57 1.364(6) .
C57 C58 1.387(6) .
C58 C59 1.382(6) .
C59 C66 1.519(6) .
C60 C61 1.385(5) .
C60 C65 1.409(5) .
C61 C62 1.382(6) .
C62 C63 1.379(6) .
C63 C64 1.405(6) .
C64 C65 1.375(6) .
C65 C66 1.512(6) .
P3 C69 1.818(4) .
P3 C67 1.836(4) .
P3 C75 1.835(4) .
C67 C68 1.508(6) .
C68 P4 1.843(4) .
P4 C87 1.812(4) .
P4 C81 1.821(4) .
C69 C74 1.375(6) .
C69 C70 1.410(6) .
C70 C71 1.383(7) .
C71 C72 1.383(7) .
C72 C73 1.364(6) .
C73 C74 1.402(6) .
C75 C80 1.382(6) .
C75 C76 1.394(6) .
C76 C77 1.386(6) .
C77 C78 1.382(7) .
C78 C79 1.376(6) .
C79 C80 1.382(6) .
C81 C82 1.393(6) .
C81 C86 1.395(6) .
C82 C83 1.385(6) .
C83 C84 1.366(6) .
C84 C85 1.401(6) .
C85 C86 1.379(6) .
C87 C92 1.381(6) .
C87 C88 1.408(6) .
C88 C89 1.372(7) .
C89 C90 1.378(8) .
C90 C91 1.386(8) .
C91 C92 1.402(6) .
C93 Cl1 1.736(5) .
C93 Cl2 1.746(5) .
C94 Cl4 1.505(17) .
C94 C94 1.64(3) 2_665
C94 Cl3 1.664(18) .
C94 Cl4 1.734(18) 2_665
C94 Cl3 1.736(16) 2_665
Cl3 Cl4 0.325(17) 2_665
Cl3 C94 1.736(16) 2_665
Cl4 Cl3 0.325(17) 2_665
Cl4 C94 1.734(18) 2_665
